data_7208414
loop_
_publ_author_name
'Guo, Min'
'Sun, Zhong-Ming'

_publ_section_title
;
 Solvents control over the degree of interpenetration in metal-organic
 frameworks and their high sensitivities for detecting nitrobenzene at ppm
 level
;
_journal_issue 31
_journal_name_full 'Journal of Materials Chemistry'
_journal_page_first 15939
_journal_paper_doi 10.1039/c2jm32066e
_journal_volume 22
_journal_year 2012
_chemical_formula_sum 'C32 H26 N2 O9 Zn1.5'
_chemical_formula_weight 680.60
_chemical_name_systematic
;
?
;
_space_group_IT_number 2
_symmetry_cell_setting triclinic
_symmetry_space_group_name_Hall '-P 1'
_symmetry_space_group_name_H-M 'P -1'
_atom_sites_solution_hydrogens geom
_atom_sites_solution_primary direct
_atom_sites_solution_secondary difmap
_audit_creation_method SHELXL-97
_cell_angle_alpha 99.783(2)
_cell_angle_beta 102.396(2)
_cell_angle_gamma 101.834(2)
_cell_formula_units_Z 2
_cell_length_a 10.6549(12)
_cell_length_b 14.5638(16)
_cell_length_c 16.0435(17)
_cell_measurement_reflns_used 2184
_cell_measurement_temperature 571(2)
_cell_measurement_theta_max 20.62
_cell_measurement_theta_min 2.45
_cell_volume 2319.5(4)
_computing_cell_refinement 'Bruker SMART'
_computing_data_collection 'Bruker SMART'
_computing_data_reduction 'Bruker SAINT'
_computing_molecular_graphics 'Bruker SHELXTL'
_computing_publication_material 'Bruker SHELXTL'
_computing_structure_refinement 'SHELXL-97 (Sheldrick, 1997)'
_computing_structure_solution 'SHELXS-97 (Sheldrick, 1990)'
_diffrn_ambient_temperature 571(2)
_diffrn_measured_fraction_theta_full 0.988
_diffrn_measured_fraction_theta_max 0.988
_diffrn_measurement_device_type 'CCD area detector'
_diffrn_measurement_method 'phi and omega scans'
_diffrn_radiation_monochromator graphite
_diffrn_radiation_source 'fine-focus sealed tube'
_diffrn_radiation_type MoK\a
_diffrn_radiation_wavelength 0.71073
_diffrn_reflns_av_R_equivalents 0.0313
_diffrn_reflns_av_sigmaI/netI 0.0712
_diffrn_reflns_limit_h_max 12
_diffrn_reflns_limit_h_min -12
_diffrn_reflns_limit_k_max 11
_diffrn_reflns_limit_k_min -17
_diffrn_reflns_limit_l_max 19
_diffrn_reflns_limit_l_min -19
_diffrn_reflns_number 12256
_diffrn_reflns_theta_full 25.35
_diffrn_reflns_theta_max 25.35
_diffrn_reflns_theta_min 1.75
_exptl_absorpt_coefficient_mu 0.820
_exptl_absorpt_correction_T_max 0.7458
_exptl_absorpt_correction_T_min 0.6529
_exptl_absorpt_correction_type multi-scan
_exptl_absorpt_process_details sadabs
_exptl_crystal_colour colorless
_exptl_crystal_density_diffrn 0.975
_exptl_crystal_density_meas 0
_exptl_crystal_density_method 'not measured'
_exptl_crystal_description shuttle-like
_exptl_crystal_F_000 698
_exptl_crystal_size_max 0.50
_exptl_crystal_size_mid 0.20
_exptl_crystal_size_min 0.06
_refine_diff_density_max 1.447
_refine_diff_density_min -0.559
_refine_diff_density_rms 0.209
_refine_ls_extinction_method none
_refine_ls_goodness_of_fit_ref 1.153
_refine_ls_hydrogen_treatment constr
_refine_ls_matrix_type full
_refine_ls_number_parameters 404
_refine_ls_number_reflns 8390
_refine_ls_number_restraints 6
_refine_ls_restrained_S_all 1.155
_refine_ls_R_factor_all 0.1274
_refine_ls_R_factor_gt 0.0931
_refine_ls_shift/su_max 0.001
_refine_ls_shift/su_mean 0.000
_refine_ls_structure_factor_coef Fsqd
_refine_ls_weighting_details 'calc w=1/[\s^2^(Fo^2^)+(0.2000P)^2^+0.0000P] where P=(Fo^2^+2Fc^2^)/3'
_refine_ls_weighting_scheme calc
_refine_ls_wR_factor_gt 0.2923
_refine_ls_wR_factor_ref 0.3245
_reflns_number_gt 5492
_reflns_number_total 8390
_reflns_threshold_expression >2sigma(I)
_cod_data_source_file c2jm32066e.txt
_cod_data_source_block 1
_cod_original_sg_symbol_H-M P-1
_cod_original_formula_sum 'C32 H26 N2 O9 Zn1.50'
_cod_database_code 7208414

loop_
_symmetry_equiv_pos_as_xyz
'x, y, z'
'-x, -y, -z'

loop_
_atom_site_label
_atom_site_type_symbol
_atom_site_fract_x
_atom_site_fract_y
_atom_site_fract_z
_atom_site_U_iso_or_equiv
_atom_site_adp_type
_atom_site_occupancy
_atom_site_symmetry_multiplicity
_atom_site_calc_flag
_atom_site_refinement_flags
Zn1 Zn 0.0000 -0.5000 -0.5000 0.0351(3) Uani 1 2 d S
Zn2 Zn 0.77570(8) 0.62490(5) 0.52481(5) 0.0424(3) Uani 1 1 d .
O1 O 0.7386(6) 0.5409(4) -0.3985(4) 0.0646(15) Uani 1 1 d .
O2 O 0.6376(6) 0.5284(5) 0.4011(4) 0.0866(18) Uani 1 1 d U
O3 O 0.8492(5) 0.5571(3) 0.4263(3) 0.0497(12) Uani 1 1 d .
O4 O 0.0810(5) -0.3655(3) -0.4189(3) 0.0552(13) Uani 1 1 d .
O5 O 0.8840(5) 0.4556(4) -0.4187(4) 0.0591(14) Uani 1 1 d .
O6 O 0.6819(7) 0.2941(5) 0.0443(4) 0.096(2) Uani 1 1 d .
O7 O 0.5926(6) 0.2483(5) -0.1713(4) 0.0808(18) Uani 1 1 d .
O8 O 0.4686(6) 0.0095(4) -0.1714(4) 0.087(2) Uani 1 1 d .
O14 O -0.0631(5) -0.2746(4) -0.4163(4) 0.0640(14) Uani 1 1 d .
N1 N 0.6448(6) 0.7062(4) 0.5276(4) 0.0530(15) Uani 1 1 d .
N2 N 0.5408(7) 0.8185(5) 0.5177(5) 0.071(2) Uani 1 1 d .
C4 C 0.7935(7) 0.4741(5) -0.3874(5) 0.0490(17) Uani 1 1 d .
C5 C 0.7445(7) 0.4126(5) -0.3280(5) 0.0504(17) Uani 1 1 d .
C6 C 0.8178(8) 0.3578(6) -0.2893(6) 0.069(2) Uani 1 1 d .
H6 H 0.9010 0.3581 -0.2988 0.083 Uiso 1 1 calc R
C8 C 0.6225(8) 0.4111(6) -0.3126(5) 0.064(2) Uani 1 1 d .
H8 H 0.5722 0.4497 -0.3370 0.077 Uiso 1 1 calc R
C9 C 0.7388(9) 0.5199(7) 0.3748(5) 0.071(2) Uani 1 1 d U
C10 C 0.7220(8) 0.4643(5) 0.2868(5) 0.060(2) Uani 1 1 d .
C11 C 0.8317(8) 0.4556(6) 0.2563(5) 0.063(2) Uani 1 1 d .
H11 H 0.9162 0.4876 0.2912 0.075 Uiso 1 1 calc R
C12 C 0.8165(9) 0.3991(6) 0.1734(5) 0.073(2) Uani 1 1 d .
H12 H 0.8900 0.3941 0.1522 0.087 Uiso 1 1 calc R
C13 C 0.6879(10) 0.3500(6) 0.1230(5) 0.073(3) Uani 1 1 d .
C14 C 0.5751(10) 0.3614(7) 0.1508(6) 0.085(3) Uani 1 1 d .
H14 H 0.4902 0.3337 0.1146 0.102 Uiso 1 1 calc R
C15 C 0.5948(9) 0.4160(7) 0.2349(5) 0.071(2) Uani 1 1 d .
H15 H 0.5217 0.4203 0.2569 0.085 Uiso 1 1 calc R
C16 C 0.4477(12) 1.0506(7) 0.5563(7) 0.101(4) Uani 1 1 d .
H16 H 0.4105 1.0842 0.5950 0.122 Uiso 1 1 calc R
C17 C 0.4711(13) 0.9616(8) 0.5671(8) 0.112(4) Uani 1 1 d .
H17 H 0.4521 0.9364 0.6138 0.134 Uiso 1 1 calc R
C18 C 0.5212(10) 0.9135(6) 0.5088(6) 0.075(3) Uani 1 1 d .
C19 C 0.4564(10) 0.7447(7) 0.5333(6) 0.078(3) Uani 1 1 d .
H19 H 0.3712 0.7428 0.5395 0.094 Uiso 1 1 calc R
C20 C 0.6537(9) 0.7906(6) 0.5156(6) 0.071(2) Uani 1 1 d .
H20 H 0.7287 0.8288 0.5065 0.085 Uiso 1 1 calc R
C21 C 0.5197(9) 0.6752(6) 0.5381(6) 0.067(2) Uani 1 1 d .
H21 H 0.4846 0.6149 0.5471 0.080 Uiso 1 1 calc R
C23 C 0.5738(8) 0.3538(7) -0.2618(6) 0.070(2) Uani 1 1 d .
H23 H 0.4889 0.3508 -0.2546 0.084 Uiso 1 1 calc R
C24 C 0.3611(8) -0.0579(5) -0.2236(5) 0.061(2) Uani 1 1 d .
C25 C 0.2402(10) -0.0448(6) -0.2532(7) 0.084(3) Uani 1 1 d .
H25 H 0.2235 0.0145 -0.2348 0.100 Uiso 1 1 calc R
C26 C 0.3827(9) -0.1491(6) -0.2477(6) 0.073(2) Uani 1 1 d .
H26 H 0.4650 -0.1602 -0.2254 0.088 Uiso 1 1 calc R
C27 C 0.0526(7) -0.2902(5) -0.3950(4) 0.0463(16) Uani 1 1 d .
C28 C 0.1614(7) -0.2088(5) -0.3354(5) 0.0503(17) Uani 1 1 d .
C29 C 0.1406(9) -0.1175(6) -0.3102(6) 0.078(3) Uani 1 1 d .
H29 H 0.0585 -0.1061 -0.3322 0.093 Uiso 1 1 calc R
C30 C 0.2831(8) -0.2222(5) -0.3042(5) 0.062(2) Uani 1 1 d .
H30 H 0.2994 -0.2819 -0.3214 0.074 Uiso 1 1 calc R
C36 C 0.4514(9) 0.0900(6) -0.1237(5) 0.071(3) Uani 1 1 d .
H36A H 0.3945 0.0726 -0.0862 0.086 Uiso 1 1 calc R
H36B H 0.4094 0.1256 -0.1625 0.086 Uiso 1 1 calc R
C37 C 0.5864(9) 0.1522(6) -0.0683(5) 0.066(2) Uani 1 1 d .
C39 C 0.6644(9) 0.1933(6) -0.1264(5) 0.061(2) Uani 1 1 d .
H39A H 0.7504 0.2333 -0.0917 0.074 Uiso 1 1 calc R
H39B H 0.6783 0.1419 -0.1677 0.074 Uiso 1 1 calc R
C41 C 0.6480(8) 0.3019(6) -0.2223(5) 0.061(2) Uani 1 1 d .
C42 C 0.7710(9) 0.3025(6) -0.2366(6) 0.076(3) Uani 1 1 d .
H42 H 0.8220 0.2653 -0.2105 0.091 Uiso 1 1 calc R
C46 C 0.5553(10) 0.2317(7) -0.0040(5) 0.079(3) Uani 1 1 d .
H46A H 0.5009 0.2668 -0.0358 0.095 Uiso 1 1 calc R
H46B H 0.5088 0.2038 0.0351 0.095 Uiso 1 1 calc R
C48 C 0.6696(12) 0.0941(7) -0.0145(7) 0.105(4) Uani 1 1 d .
H48A H 0.6675 0.0347 -0.0521 0.158 Uiso 1 1 calc R
H48B H 0.6323 0.0806 0.0329 0.158 Uiso 1 1 calc R
H48C H 0.7598 0.1316 0.0087 0.158 Uiso 1 1 calc R

loop_
_atom_site_aniso_label
_atom_site_aniso_U_11
_atom_site_aniso_U_22
_atom_site_aniso_U_33
_atom_site_aniso_U_23
_atom_site_aniso_U_13
_atom_site_aniso_U_12
Zn1 0.0376(6) 0.0279(5) 0.0403(6) 0.0065(4) 0.0090(4) 0.0109(4)
Zn2 0.0464(5) 0.0321(5) 0.0540(5) 0.0114(3) 0.0134(4) 0.0192(3)
O1 0.073(4) 0.062(3) 0.082(4) 0.041(3) 0.033(3) 0.033(3)
O2 0.075(4) 0.105(4) 0.068(3) -0.014(3) -0.006(3) 0.048(3)
O3 0.058(3) 0.044(3) 0.041(2) 0.006(2) -0.001(2) 0.017(2)
O4 0.065(3) 0.035(3) 0.057(3) 0.000(2) -0.001(2) 0.017(2)
O5 0.063(3) 0.059(3) 0.081(4) 0.038(3) 0.041(3) 0.029(3)
O6 0.107(5) 0.083(4) 0.060(3) -0.021(3) 0.024(3) -0.032(4)
O7 0.077(4) 0.098(5) 0.089(4) 0.056(4) 0.037(3) 0.024(4)
O8 0.081(4) 0.054(4) 0.092(4) -0.018(3) 0.006(4) -0.009(3)
O14 0.056(3) 0.041(3) 0.084(4) -0.004(3) 0.013(3) 0.010(2)
N1 0.053(4) 0.042(3) 0.070(4) 0.015(3) 0.015(3) 0.022(3)
N2 0.082(5) 0.072(5) 0.096(5) 0.047(4) 0.042(4) 0.059(4)
C4 0.050(4) 0.045(4) 0.052(4) 0.018(3) 0.010(3) 0.010(3)
C5 0.052(4) 0.048(4) 0.057(4) 0.020(3) 0.018(3) 0.015(3)
C6 0.059(5) 0.077(6) 0.101(6) 0.061(5) 0.037(5) 0.030(4)
C8 0.049(4) 0.084(6) 0.077(5) 0.039(5) 0.025(4) 0.027(4)
C9 0.067(4) 0.086(4) 0.054(4) -0.005(3) -0.007(3) 0.048(4)
C10 0.068(5) 0.052(4) 0.053(4) 0.007(4) -0.004(4) 0.023(4)
C11 0.060(5) 0.058(5) 0.057(4) 0.009(4) 0.005(4) -0.001(4)
C12 0.071(6) 0.078(6) 0.053(5) -0.007(4) 0.013(4) 0.003(5)
C13 0.090(7) 0.058(5) 0.055(5) -0.003(4) 0.018(5) -0.004(5)
C14 0.073(6) 0.086(7) 0.069(6) -0.018(5) 0.000(5) 0.010(5)
C15 0.062(5) 0.082(6) 0.056(5) -0.004(4) -0.003(4) 0.027(5)
C16 0.165(11) 0.087(7) 0.117(8) 0.059(7) 0.083(8) 0.096(8)
C17 0.165(12) 0.109(9) 0.129(9) 0.069(8) 0.083(9) 0.099(9)
C18 0.103(7) 0.069(6) 0.095(6) 0.042(5) 0.049(5) 0.068(5)
C19 0.068(6) 0.086(7) 0.098(7) 0.031(6) 0.029(5) 0.043(5)
C20 0.079(6) 0.059(5) 0.110(7) 0.042(5) 0.051(5) 0.049(5)
C21 0.070(5) 0.047(5) 0.093(6) 0.018(4) 0.022(5) 0.031(4)
C23 0.055(5) 0.097(7) 0.077(6) 0.042(5) 0.031(4) 0.026(5)
C24 0.063(5) 0.046(4) 0.057(4) 0.002(4) 0.006(4) -0.004(4)
C25 0.084(7) 0.038(4) 0.108(7) -0.017(5) 0.012(6) 0.010(4)
C26 0.062(5) 0.058(5) 0.088(6) 0.010(5) 0.000(5) 0.013(4)
C27 0.052(4) 0.034(4) 0.048(4) 0.007(3) 0.011(3) 0.007(3)
C28 0.055(4) 0.035(4) 0.053(4) 0.004(3) 0.008(3) 0.006(3)
C29 0.067(6) 0.048(5) 0.103(7) -0.009(5) 0.006(5) 0.020(4)
C30 0.063(5) 0.037(4) 0.073(5) 0.002(4) 0.003(4) 0.011(4)
C36 0.092(7) 0.047(5) 0.063(5) 0.011(4) 0.021(5) -0.008(4)
C37 0.085(6) 0.047(4) 0.048(4) 0.011(3) 0.005(4) -0.012(4)
C39 0.077(6) 0.049(4) 0.052(4) 0.013(3) 0.007(4) 0.013(4)
C41 0.060(5) 0.064(5) 0.063(5) 0.030(4) 0.020(4) 0.012(4)
C42 0.075(6) 0.075(6) 0.100(7) 0.050(5) 0.028(5) 0.038(5)
C46 0.085(6) 0.073(6) 0.057(5) -0.003(4) 0.018(5) -0.017(5)
C48 0.130(10) 0.076(7) 0.089(7) 0.045(6) -0.005(7) -0.003(7)

loop_
_atom_type_symbol
_atom_type_description
_atom_type_scat_dispersion_real
_atom_type_scat_dispersion_imag
_atom_type_scat_source
C C 0.0033 0.0016 'International Tables Vol C Tables 4.2.6.8 and 6.1.1.4'
H H 0.0000 0.0000 'International Tables Vol C Tables 4.2.6.8 and 6.1.1.4'
N N 0.0061 0.0033 'International Tables Vol C Tables 4.2.6.8 and 6.1.1.4'
O O 0.0106 0.0060 'International Tables Vol C Tables 4.2.6.8 and 6.1.1.4'
Zn Zn 0.2839 1.4301 'International Tables Vol C Tables 4.2.6.8 and 6.1.1.4'

loop_
_geom_angle_atom_site_label_1
_geom_angle_atom_site_label_2
_geom_angle_atom_site_label_3
_geom_angle
_geom_angle_site_symmetry_1
_geom_angle_site_symmetry_3
O4 Zn1 O4 180.00(17) . 2_544
O4 Zn1 O5 87.2(2) . 2_654
O4 Zn1 O5 92.8(2) 2_544 2_654
O4 Zn1 O5 92.8(2) . 1_445
O4 Zn1 O5 87.2(2) 2_544 1_445
O5 Zn1 O5 180.000(1) 2_654 1_445
O4 Zn1 O3 91.03(18) . 2_655
O4 Zn1 O3 88.97(18) 2_544 2_655
O5 Zn1 O3 93.48(19) 2_654 2_655
O5 Zn1 O3 86.52(19) 1_445 2_655
O4 Zn1 O3 88.97(18) . 1_444
O4 Zn1 O3 91.03(18) 2_544 1_444
O5 Zn1 O3 86.52(19) 2_654 1_444
O5 Zn1 O3 93.48(19) 1_445 1_444
O3 Zn1 O3 180.000(1) 2_655 1_444
O1 Zn2 O14 109.4(3) 1_556 1_666
O1 Zn2 N1 104.4(3) 1_556 .
O14 Zn2 N1 98.1(2) 1_666 .
O1 Zn2 O3 110.2(2) 1_556 .
O14 Zn2 O3 97.1(2) 1_666 .
N1 Zn2 O3 134.6(2) . .
O1 Zn2 O2 97.0(3) 1_556 .
O14 Zn2 O2 149.8(3) 1_666 .
N1 Zn2 O2 88.9(2) . .
O3 Zn2 O2 59.0(2) . .
O1 Zn2 C9 107.2(3) 1_556 .
O14 Zn2 C9 123.6(3) 1_666 .
N1 Zn2 C9 112.4(3) . .
O3 Zn2 C9 29.2(2) . .
O2 Zn2 C9 29.9(3) . .
C4 O1 Zn2 124.0(5) . 1_554
C9 O2 Zn2 87.6(5) . .
C9 O3 Zn2 94.9(5) . .
C9 O3 Zn1 133.8(5) . 1_666
Zn2 O3 Zn1 102.55(18) . 1_666
C27 O4 Zn1 141.3(5) . .
C4 O5 Zn1 141.8(5) . 1_665
C13 O6 C46 117.1(8) . .
C41 O7 C39 119.9(7) . .
C24 O8 C36 119.2(8) . .
C27 O14 Zn2 123.9(5) . 1_444
C20 N1 C21 105.9(7) . .
C20 N1 Zn2 129.5(6) . .
C21 N1 Zn2 124.5(5) . .
C19 N2 C20 106.6(7) . .
C19 N2 C18 128.4(8) . .
C20 N2 C18 124.9(8) . .
O5 C4 O1 126.3(7) . .
O5 C4 C5 118.0(6) . .
O1 C4 C5 115.7(7) . .
C6 C5 C8 118.4(7) . .
C6 C5 C4 122.0(7) . .
C8 C5 C4 119.6(7) . .
C5 C6 C42 120.8(8) . .
C23 C8 C5 120.9(8) . .
O3 C9 O2 118.1(7) . .
O3 C9 C10 122.5(8) . .
O2 C9 C10 119.4(8) . .
O3 C9 Zn2 55.8(4) . .
O2 C9 Zn2 62.5(4) . .
C10 C9 Zn2 176.6(8) . .
C11 C10 C15 119.9(7) . .
C11 C10 C9 120.2(7) . .
C15 C10 C9 119.8(9) . .
C10 C11 C12 120.5(8) . .
C11 C12 C13 118.5(9) . .
O6 C13 C14 123.1(8) . .
O6 C13 C12 114.9(9) . .
C14 C13 C12 121.9(8) . .
C15 C14 C13 117.5(9) . .
C14 C15 C10 121.4(9) . .
C18 C16 C17 119.7(10) 2_676 .
C18 C17 C16 118.8(10) . .
C16 C18 C17 121.5(8) 2_676 .
C16 C18 N2 119.5(8) 2_676 .
C17 C18 N2 119.0(8) . .
C21 C19 N2 106.1(8) . .
N1 C20 N2 111.7(8) . .
C19 C21 N1 109.6(8) . .
C41 C23 C8 120.2(8) . .
C25 C24 O8 126.3(8) . .
C25 C24 C26 118.9(7) . .
O8 C24 C26 114.8(8) . .
C24 C25 C29 121.0(8) . .
C30 C26 C24 120.2(8) . .
O4 C27 O14 125.6(6) . .
O4 C27 C28 117.5(7) . .
O14 C27 C28 116.9(6) . .
C30 C28 C29 118.3(7) . .
C30 C28 C27 120.3(7) . .
C29 C28 C27 121.4(7) . .
C25 C29 C28 120.5(8) . .
C28 C30 C26 121.1(8) . .
O8 C36 C37 108.9(8) . .
C39 C37 C36 109.5(6) . .
C39 C37 C46 112.0(7) . .
C36 C37 C46 105.2(8) . .
C39 C37 C48 108.3(8) . .
C36 C37 C48 112.6(7) . .
C46 C37 C48 109.2(7) . .
O7 C39 C37 108.1(7) . .
C23 C41 O7 116.3(8) . .
C23 C41 C42 119.7(7) . .
O7 C41 C42 124.0(8) . .
C6 C42 C41 119.8(8) . .
O6 C46 C37 105.4(8) . .

loop_
_geom_bond_atom_site_label_1
_geom_bond_atom_site_label_2
_geom_bond_distance
_geom_bond_site_symmetry_2
Zn1 O4 2.057(4) .
Zn1 O4 2.057(4) 2_544
Zn1 O5 2.074(5) 2_654
Zn1 O5 2.074(5) 1_445
Zn1 O3 2.177(4) 2_655
Zn1 O3 2.177(4) 1_444
Zn2 O1 1.921(5) 1_556
Zn2 O14 1.946(5) 1_666
Zn2 N1 2.008(6) .
Zn2 O3 2.098(5) .
Zn2 O2 2.242(6) .
Zn2 C9 2.526(8) .
O1 C4 1.251(9) .
O1 Zn2 1.921(5) 1_554
O2 C9 1.261(11) .
O3 C9 1.237(9) .
O3 Zn1 2.177(4) 1_666
O4 C27 1.219(8) .
O5 C4 1.233(9) .
O5 Zn1 2.074(5) 1_665
O6 C13 1.363(10) .
O6 C46 1.433(9) .
O7 C41 1.363(9) .
O7 C39 1.399(9) .
O8 C24 1.351(9) .
O8 C36 1.356(10) .
O14 C27 1.285(9) .
O14 Zn2 1.946(5) 1_444
N1 C20 1.264(9) .
N1 C21 1.372(11) .
N2 C19 1.349(12) .
N2 C20 1.352(10) .
N2 C18 1.466(9) .
C4 C5 1.516(9) .
C5 C6 1.360(10) .
C5 C8 1.371(10) .
C6 C42 1.363(11) .
C8 C23 1.366(11) .
C9 C10 1.457(11) .
C10 C11 1.381(12) .
C10 C15 1.397(11) .
C11 C12 1.397(11) .
C12 C13 1.403(12) .
C13 C14 1.400(14) .
C14 C15 1.392(12) .
C16 C18 1.318(12) 2_676
C16 C17 1.400(12) .
C17 C18 1.340(14) .
C18 C16 1.318(12) 2_676
C19 C21 1.330(12) .
C23 C41 1.338(11) .
C24 C25 1.339(12) .
C24 C26 1.398(12) .
C25 C29 1.370(11) .
C26 C30 1.370(10) .
C27 C28 1.496(9) .
C28 C30 1.352(11) .
C28 C29 1.398(10) .
C36 C37 1.523(11) .
C37 C39 1.496(11) .
C37 C46 1.554(13) .
C37 C48 1.573(13) .
C41 C42 1.377(12) .
